data_4117641
loop_
_publ_author_name
'Barry M. Trost'
'Steven M. Silverman'

_publ_contact_author_address 'Dept. of Chemistry, Stanford University'
_publ_contact_author_email ssilverman@stanford.edu
_publ_contact_author_name 'Steve Silverman'
_publ_contact_author_phone '858 761 2799'
_publ_section_title
;
 Enantioselective Construction of Pyrrolidines by Palladium-Catalyzed
 Asymmetric [3 + 2] Cycloaddition of Trimethylenemethane with Imines
;
_journal_name_full 'Journal of the American Chemical Society'
_journal_page_first 4941
_journal_page_last 4954
_journal_paper_doi 10.1021/ja210981a
_journal_volume 134
_journal_year 2012
_chemical_formula_sum 'C52 H48 N8 O8 S4'
_chemical_formula_weight 1041.22
_chemical_name_systematic
; 
 ? 
;
_space_group_IT_number 14
_symmetry_cell_setting monoclinic
_symmetry_space_group_name_Hall '-P 2ybc'
_symmetry_space_group_name_H-M 'P 1 21/c 1'
_atom_sites_solution_hydrogens geom
_atom_sites_solution_primary direct
_atom_sites_solution_secondary difmap
_audit_creation_method SHELXL-97
_cell_angle_alpha 90.00
_cell_angle_beta 114.522(6)
_cell_angle_gamma 90.00
_cell_formula_units_Z 1
_cell_length_a 7.7604(13)
_cell_length_b 9.8685(17)
_cell_length_c 18.125(3)
_cell_measurement_reflns_used 5048
_cell_measurement_temperature 150(2)
_cell_measurement_theta_max 58.009
_cell_measurement_theta_min 4.810
_cell_volume 1262.9(4)
_computing_cell_refinement 'Bruker SAINT v7.34'
_computing_data_collection 'Bruker APEX-II v2.1-4'
_computing_data_reduction 'Bruker SAINT v7.34'
_computing_structure_refinement 'SHELXL-97 (Sheldrick, 1997)'
_computing_structure_solution 'SHELXS-97 (Sheldrick, 1990)'
_diffrn_ambient_temperature 150(2)
_diffrn_detector_area_resol_mean 83.33
_diffrn_measured_fraction_theta_full 1.000
_diffrn_measured_fraction_theta_max 1.000
_diffrn_measurement_device_type 'Bruker APEX-II'
_diffrn_measurement_method \w/2\q-scans
_diffrn_radiation_monochromator graphite
_diffrn_radiation_source 'fine-focus sealed tube'
_diffrn_radiation_type MoK\a
_diffrn_radiation_wavelength 0.71073
_diffrn_reflns_av_R_equivalents 0.0000
_diffrn_reflns_av_sigmaI/netI 0.0196
_diffrn_reflns_limit_h_max 10
_diffrn_reflns_limit_h_min -10
_diffrn_reflns_limit_k_max 0
_diffrn_reflns_limit_k_min -12
_diffrn_reflns_limit_l_max 9
_diffrn_reflns_limit_l_min -23
_diffrn_reflns_number 3014
_diffrn_reflns_theta_full 27.88
_diffrn_reflns_theta_max 27.88
_diffrn_reflns_theta_min 2.41
_exptl_absorpt_coefficient_mu 0.251
_exptl_absorpt_correction_T_max 0.7459
_exptl_absorpt_correction_T_min 0.6757
_exptl_absorpt_correction_type empirical
_exptl_absorpt_process_details SADABS
_exptl_crystal_colour colorless
_exptl_crystal_density_diffrn 1.369
_exptl_crystal_description plate
_exptl_crystal_F_000 544
_exptl_crystal_size_max 0.145
_exptl_crystal_size_mid 0.105
_exptl_crystal_size_min 0.045
_refine_diff_density_max 0.342
_refine_diff_density_min -0.372
_refine_diff_density_rms 0.043
_refine_ls_extinction_method none
_refine_ls_goodness_of_fit_ref 1.057
_refine_ls_hydrogen_treatment constr
_refine_ls_matrix_type full
_refine_ls_number_parameters 164
_refine_ls_number_reflns 3014
_refine_ls_number_restraints 0
_refine_ls_restrained_S_all 1.057
_refine_ls_R_factor_all 0.0443
_refine_ls_R_factor_gt 0.0360
_refine_ls_shift/su_max 0.001
_refine_ls_shift/su_mean 0.000
_refine_ls_structure_factor_coef Fsqd
_refine_ls_weighting_details 'calc w=1/[\s^2^(Fo^2^)+(0.0446P)^2^+0.4689P] where P=(Fo^2^+2Fc^2^)/3'
_refine_ls_weighting_scheme calc
_refine_ls_wR_factor_gt 0.0916
_refine_ls_wR_factor_ref 0.0966
_reflns_number_gt 2530
_reflns_number_total 3014
_reflns_threshold_expression >2sigma(I)
_cod_data_source_file ja210981a_si_005.cif
_cod_data_source_block stanu1001
_cod_database_code 4117641

loop_
_symmetry_equiv_pos_as_xyz
'x, y, z'
'-x, y+1/2, -z+1/2'
'-x, -y, -z'
'x, -y-1/2, z-1/2'

loop_
_atom_site_label
_atom_site_type_symbol
_atom_site_fract_x
_atom_site_fract_y
_atom_site_fract_z
_atom_site_U_iso_or_equiv
_atom_site_adp_type
_atom_site_occupancy
_atom_site_symmetry_multiplicity
_atom_site_calc_flag
_atom_site_refinement_flags
S1 S 0.01584(5) -0.51493(4) -0.35676(3) 0.03274(12) Uani 1 1 d .
O1 O 0.01265(19) -0.63177(12) -0.40456(8) 0.0469(3) Uani 1 1 d .
O2 O 0.17378(17) -0.42533(14) -0.33673(9) 0.0538(4) Uani 1 1 d .
N1 N -0.00667(17) -0.56271(13) -0.27333(8) 0.0308(3) Uani 1 1 d .
N2 N -0.3544(2) -0.38362(18) -0.13321(9) 0.0481(4) Uani 1 1 d .
C1 C 0.1573(2) -0.5453(2) -0.19392(11) 0.0447(4) Uani 1 1 d .
H1A H 0.2552 -0.4871 -0.1995 0.054 Uiso 1 1 calc R
H1B H 0.2146 -0.6340 -0.1715 0.054 Uiso 1 1 calc R
C2 C 0.0771(2) -0.47879(15) -0.14004(10) 0.0320(3) Uani 1 1 d .
C3 C -0.10923(19) -0.41527(14) -0.19598(8) 0.0274(3) Uani 1 1 d .
H3A H -0.0826 -0.3253 -0.2144 0.033 Uiso 1 1 calc R
C4 C -0.18582(19) -0.51329(14) -0.27035(8) 0.0259(3) Uani 1 1 d .
C5 C -0.29340(19) -0.43875(14) -0.34873(8) 0.0251(3) Uani 1 1 d .
C6 C -0.47102(19) -0.37961(16) -0.37266(9) 0.0315(3) Uani 1 1 d .
H6A H -0.5383 -0.3856 -0.3393 0.038 Uiso 1 1 calc R
C7 C -0.5480(2) -0.31158(17) -0.44627(10) 0.0377(4) Uani 1 1 d .
H7A H -0.6693 -0.2707 -0.4632 0.045 Uiso 1 1 calc R
C8 C -0.4515(2) -0.30194(17) -0.49566(10) 0.0391(4) Uani 1 1 d .
H8A H -0.5069 -0.2539 -0.5455 0.047 Uiso 1 1 calc R
C9 C -0.2756(2) -0.36166(16) -0.47308(10) 0.0361(3) Uani 1 1 d .
H9A H -0.2091 -0.3567 -0.5067 0.043 Uiso 1 1 calc R
C10 C -0.2003(2) -0.42916(14) -0.39916(9) 0.0277(3) Uani 1 1 d .
C11 C -0.2966(2) -0.63221(16) -0.25817(10) 0.0385(4) Uani 1 1 d .
H11A H -0.3219 -0.6985 -0.3017 0.058 Uiso 1 1 calc R
H11B H -0.4169 -0.5995 -0.2592 0.058 Uiso 1 1 calc R
H11C H -0.2224 -0.6751 -0.2057 0.058 Uiso 1 1 calc R
C12 C -0.2443(2) -0.39555(16) -0.15936(9) 0.0344(3) Uani 1 1 d .
C13 C 0.1538(2) -0.47687(18) -0.06011(10) 0.0426(4) Uani 1 1 d .
H13A H 0.2718 -0.5205 -0.0307 0.051 Uiso 1 1 calc R
H13B H 0.0911 -0.4318 -0.0319 0.051 Uiso 1 1 calc R

loop_
_atom_site_aniso_label
_atom_site_aniso_U_11
_atom_site_aniso_U_22
_atom_site_aniso_U_33
_atom_site_aniso_U_23
_atom_site_aniso_U_13
_atom_site_aniso_U_12
S1 0.0312(2) 0.0302(2) 0.0460(2) -0.00494(15) 0.02510(17) -0.00109(14)
O1 0.0642(8) 0.0380(6) 0.0520(7) -0.0053(5) 0.0375(7) 0.0096(6)
O2 0.0342(6) 0.0532(8) 0.0840(10) -0.0032(7) 0.0346(7) -0.0102(5)
N1 0.0275(6) 0.0311(6) 0.0336(7) -0.0037(5) 0.0125(5) 0.0031(5)
N2 0.0429(8) 0.0697(11) 0.0360(8) -0.0031(7) 0.0205(7) 0.0084(7)
C1 0.0319(8) 0.0518(10) 0.0419(10) -0.0098(8) 0.0070(7) 0.0122(7)
C2 0.0295(7) 0.0270(7) 0.0353(8) -0.0011(6) 0.0092(6) 0.0011(6)
C3 0.0297(7) 0.0279(7) 0.0260(7) -0.0003(5) 0.0127(6) 0.0018(5)
C4 0.0247(6) 0.0265(7) 0.0286(7) -0.0005(5) 0.0133(5) -0.0010(5)
C5 0.0243(6) 0.0261(6) 0.0263(7) -0.0023(5) 0.0120(5) -0.0055(5)
C6 0.0239(6) 0.0386(8) 0.0326(8) -0.0007(6) 0.0124(6) -0.0023(6)
C7 0.0289(7) 0.0400(8) 0.0368(8) 0.0021(7) 0.0063(6) 0.0006(6)
C8 0.0489(9) 0.0346(8) 0.0283(8) 0.0029(6) 0.0105(7) -0.0029(7)
C9 0.0506(9) 0.0323(8) 0.0333(8) -0.0028(6) 0.0254(7) -0.0082(7)
C10 0.0311(7) 0.0254(7) 0.0321(7) -0.0045(5) 0.0186(6) -0.0049(5)
C11 0.0444(9) 0.0330(8) 0.0404(9) 0.0026(7) 0.0199(7) -0.0097(7)
C12 0.0353(8) 0.0404(8) 0.0263(7) 0.0002(6) 0.0116(6) 0.0062(6)
C13 0.0396(9) 0.0437(9) 0.0348(9) 0.0001(7) 0.0057(7) 0.0040(7)

loop_
_atom_type_symbol
_atom_type_description
_atom_type_scat_dispersion_real
_atom_type_scat_dispersion_imag
_atom_type_scat_source
C C 0.0033 0.0016 'International Tables Vol C Tables 4.2.6.8 and 6.1.1.4'
H H 0.0000 0.0000 'International Tables Vol C Tables 4.2.6.8 and 6.1.1.4'
N N 0.0061 0.0033 'International Tables Vol C Tables 4.2.6.8 and 6.1.1.4'
O O 0.0106 0.0060 'International Tables Vol C Tables 4.2.6.8 and 6.1.1.4'
S S 0.1246 0.1234 'International Tables Vol C Tables 4.2.6.8 and 6.1.1.4'

loop_
_geom_angle_atom_site_label_1
_geom_angle_atom_site_label_2
_geom_angle_atom_site_label_3
_geom_angle
O2 S1 O1 116.60(8)
O2 S1 N1 110.31(8)
O1 S1 N1 109.83(7)
O2 S1 C10 112.17(8)
O1 S1 C10 110.53(8)
N1 S1 C10 95.37(6)
C1 N1 C4 111.31(11)
C1 N1 S1 118.57(11)
C4 N1 S1 113.01(9)
N1 C1 C2 105.08(12)
N1 C1 H1A 110.7
C2 C1 H1A 110.7
N1 C1 H1B 110.7
C2 C1 H1B 110.7
H1A C1 H1B 108.8
C13 C2 C1 126.75(15)
C13 C2 C3 126.84(15)
C1 C2 C3 106.40(13)
C12 C3 C2 114.50(12)
C12 C3 C4 112.64(12)
C2 C3 C4 103.70(11)
C12 C3 H3A 108.6
C2 C3 H3A 108.6
C4 C3 H3A 108.6
N1 C4 C5 106.55(11)
N1 C4 C11 110.06(12)
C5 C4 C11 112.79(12)
N1 C4 C3 101.92(11)
C5 C4 C3 112.00(11)
C11 C4 C3 112.78(12)
C10 C5 C6 119.16(13)
C10 C5 C4 114.78(12)
C6 C5 C4 126.06(12)
C7 C6 C5 118.59(14)
C7 C6 H6A 120.7
C5 C6 H6A 120.7
C6 C7 C8 121.39(15)
C6 C7 H7A 119.3
C8 C7 H7A 119.3
C9 C8 C7 120.67(14)
C9 C8 H8A 119.7
C7 C8 H8A 119.7
C8 C9 C10 117.26(14)
C8 C9 H9A 121.4
C10 C9 H9A 121.4
C5 C10 C9 122.93(14)
C5 C10 S1 110.22(11)
C9 C10 S1 126.84(11)
C4 C11 H11A 109.5
C4 C11 H11B 109.5
H11A C11 H11B 109.5
C4 C11 H11C 109.5
H11A C11 H11C 109.5
H11B C11 H11C 109.5
N2 C12 C3 177.22(18)
C2 C13 H13A 120.0
C2 C13 H13B 120.0
H13A C13 H13B 120.0

loop_
_geom_bond_atom_site_label_1
_geom_bond_atom_site_label_2
_geom_bond_distance
S1 O2 1.4305(12)
S1 O1 1.4363(12)
S1 N1 1.6610(13)
S1 C10 1.7463(15)
N1 C1 1.483(2)
N1 C4 1.4953(17)
N2 C12 1.142(2)
C1 C2 1.509(2)
C1 H1A 0.9900
C1 H1B 0.9900
C2 C13 1.318(2)
C2 C3 1.515(2)
C3 C12 1.468(2)
C3 C4 1.5624(19)
C3 H3A 1.0000
C4 C5 1.507(2)
C4 C11 1.5241(19)
C5 C10 1.3838(18)
C5 C6 1.3901(19)
C6 C7 1.388(2)
C6 H6A 0.9500
C7 C8 1.388(2)
C7 H7A 0.9500
C8 C9 1.384(2)
C8 H8A 0.9500
C9 C10 1.389(2)
C9 H9A 0.9500
C11 H11A 0.9800
C11 H11B 0.9800
C11 H11C 0.9800
C13 H13A 0.9500
C13 H13B 0.9500
